data_4072753
loop_
_publ_author_name
'Liao, Chuang-Yi'
'Chan, Kai-Ting'
'Zeng, Jing-Yao'
'Hu, Ching-Han'
'Tu, Cheng-Yi'
'Lee, Hon Man'

_publ_section_title
;
 Nonchelate and Chelate Complexes of Palladium(II) with N-Heterocyclic
 Carbene Ligands of Amido Functionality
;
_journal_issue 7
_journal_name_full Organometallics
_journal_page_first 1692
_journal_paper_doi 10.1021/om0610041
_journal_volume 26
_journal_year 2007
_chemical_formula_moiety 'C27 H24 Cl2 N4 O Pd'
_chemical_formula_sum 'C27 H24 Cl2 N4 O Pd'
_chemical_formula_weight 597.80
_space_group_IT_number 14
_symmetry_cell_setting monoclinic
_symmetry_Int_Tables_number 14
_symmetry_space_group_name_Hall '-P 2ybc'
_symmetry_space_group_name_H-M 'P 1 21/c 1'
_atom_sites_solution_hydrogens geom
_atom_sites_solution_primary direct
_atom_sites_solution_secondary difmap
_audit_creation_method SHELXL-97
_cell_angle_alpha 90.00
_cell_angle_beta 97.8550(10)
_cell_angle_gamma 90.00
_cell_formula_units_Z 4
_cell_length_a 16.5525(11)
_cell_length_b 16.4142(11)
_cell_length_c 9.2128(6)
_cell_measurement_temperature 150(2)
_cell_volume 2479.6(3)
_computing_cell_refinement 'SAINT v6.280a (Bruker, 2004)'
_computing_data_collection 'APEX2 v1.0-22 (Bruker, 2004)'
_computing_data_reduction 'SAINT v6.280a (Bruker, 2004)'
_computing_molecular_graphics 'SHELXTL 5.1'
_computing_publication_material 'SHELXTL 5.1'
_computing_structure_refinement 'SHELXTL 5.1'
_computing_structure_solution 'SHELXTL 5.1 (Sheldrick, 1998)'
_diffrn_ambient_temperature 150(2)
_diffrn_measured_fraction_theta_full 0.999
_diffrn_measured_fraction_theta_max 0.999
_diffrn_measurement_device_type 'Bruker SMART APEX II'
_diffrn_measurement_method \w
_diffrn_radiation_monochromator graphite
_diffrn_radiation_source 'fine-focus sealed tube'
_diffrn_radiation_type MoK\a
_diffrn_radiation_wavelength 0.71073
_diffrn_reflns_av_R_equivalents 0.0279
_diffrn_reflns_av_sigmaI/netI 0.0222
_diffrn_reflns_limit_h_max 22
_diffrn_reflns_limit_h_min -22
_diffrn_reflns_limit_k_max 22
_diffrn_reflns_limit_k_min -22
_diffrn_reflns_limit_l_max 12
_diffrn_reflns_limit_l_min -12
_diffrn_reflns_number 32078
_diffrn_reflns_theta_full 28.71
_diffrn_reflns_theta_max 28.71
_diffrn_reflns_theta_min 1.76
_diffrn_standards_decay_% 0
_diffrn_standards_interval_count 0
_diffrn_standards_interval_time 0
_diffrn_standards_number 0
_exptl_absorpt_coefficient_mu 0.992
_exptl_absorpt_correction_T_max 0.9521
_exptl_absorpt_correction_T_min 0.6113
_exptl_absorpt_correction_type multi-scan
_exptl_absorpt_process_details 'SADABS 2.10 (Sheldrick, 2003)'
_exptl_crystal_colour yellowish
_exptl_crystal_density_diffrn 1.601
_exptl_crystal_density_method 'not measured'
_exptl_crystal_description plate
_exptl_crystal_F_000 1208
_exptl_crystal_size_max 0.55
_exptl_crystal_size_mid 0.47
_exptl_crystal_size_min 0.05
_refine_diff_density_max 1.006
_refine_diff_density_min -0.687
_refine_diff_density_rms 0.080
_refine_ls_extinction_method none
_refine_ls_goodness_of_fit_ref 1.054
_refine_ls_hydrogen_treatment mixed
_refine_ls_matrix_type full
_refine_ls_number_parameters 364
_refine_ls_number_reflns 6397
_refine_ls_number_restraints 336
_refine_ls_restrained_S_all 1.071
_refine_ls_R_factor_all 0.0450
_refine_ls_R_factor_gt 0.0354
_refine_ls_shift/su_max 0.002
_refine_ls_shift/su_mean 0.000
_refine_ls_structure_factor_coef Fsqd
_refine_ls_weighting_details 'calc w=1/[\s^2^(Fo^2^)+(0.0413P)^2^+3.3308P] where P=(Fo^2^+2Fc^2^)/3'
_refine_ls_weighting_scheme calc
_refine_ls_wR_factor_gt 0.0893
_refine_ls_wR_factor_ref 0.0939
_reflns_number_gt 5378
_reflns_number_total 6397
_reflns_threshold_expression I>2\s(I)
_cod_data_source_file om0610041si20061221_100443.cif
_cod_data_source_block 4d
_cod_original_sg_symbol_H-M 'P 21/c'
_cod_database_code 4072753

loop_
_symmetry_equiv_pos_as_xyz
'x, y, z'
'-x, y+1/2, -z+1/2'
'-x, -y, -z'
'x, -y-1/2, z-1/2'

loop_
_atom_site_label
_atom_site_type_symbol
_atom_site_fract_x
_atom_site_fract_y
_atom_site_fract_z
_atom_site_U_iso_or_equiv
_atom_site_adp_type
_atom_site_occupancy
_atom_site_symmetry_multiplicity
_atom_site_calc_flag
_atom_site_refinement_flags
_atom_site_disorder_assembly
_atom_site_disorder_group
C1 C 0.92143(16) 0.7195(3) 0.7270(5) 0.037(2) Uani 0.40 1 d PGU A 1
C2 C 0.9344(2) 0.6516(3) 0.8175(6) 0.056(2) Uani 0.40 1 d PGU A 1
H2A H 0.8893 0.6215 0.8425 0.067 Uiso 0.40 1 calc PR A 1
C3 C 1.0135(3) 0.6280(3) 0.8716(6) 0.063(2) Uani 0.40 1 d PGU A 1
H3A H 1.0224 0.5816 0.9334 0.076 Uiso 0.40 1 calc PR A 1
C4 C 1.07949(19) 0.6721(4) 0.8351(5) 0.084(3) Uani 0.40 1 d PGU A 1
H4A H 1.1335 0.6559 0.8720 0.100 Uiso 0.40 1 calc PR A 1
C5 C 1.06647(18) 0.7399(4) 0.7446(6) 0.085(3) Uani 0.40 1 d PGU A 1
H5A H 1.1116 0.7701 0.7197 0.102 Uiso 0.40 1 calc PR A 1
C6 C 0.9874(2) 0.7636(3) 0.6906(6) 0.077(3) Uani 0.40 1 d PGU A 1
H6A H 0.9785 0.8100 0.6287 0.092 Uiso 0.40 1 calc PR A 1
C1A C 0.92452(17) 0.7282(3) 0.7417(5) 0.034(3) Uani 0.40 1 d PGU A 2
C2A C 0.9817(2) 0.7212(4) 0.6450(4) 0.061(2) Uani 0.40 1 d PGU A 2
H2AA H 0.9661 0.7313 0.5435 0.074 Uiso 0.40 1 calc PR A 2
C3A C 1.0615(2) 0.6994(4) 0.6968(5) 0.069(3) Uani 0.40 1 d PGU A 2
H3AA H 1.1006 0.6946 0.6307 0.083 Uiso 0.40 1 calc PR A 2
C4A C 1.08430(18) 0.6846(4) 0.8453(6) 0.082(3) Uani 0.40 1 d PGU A 2
H4AA H 1.1389 0.6697 0.8807 0.099 Uiso 0.40 1 calc PR A 2
C5A C 1.0272(3) 0.6916(4) 0.9420(4) 0.101(3) Uani 0.40 1 d PGU A 2
H5AA H 1.0427 0.6815 1.0435 0.121 Uiso 0.40 1 calc PR A 2
C6A C 0.9473(3) 0.7135(4) 0.8902(4) 0.090(3) Uani 0.40 1 d PGU A 2
H6AA H 0.9082 0.7183 0.9564 0.108 Uiso 0.40 1 calc PR A 2
C1B C 0.9210(5) 0.7306(7) 0.7523(14) 0.045(4) Uiso 0.20 1 d PGU A 3
C2B C 0.9635(6) 0.6591(6) 0.7344(12) 0.030(2) Uiso 0.20 1 d PGU A 3
H2BA H 0.9367 0.6146 0.6825 0.036 Uiso 0.20 1 calc PR A 3
C3B C 1.0453(6) 0.6528(6) 0.7925(13) 0.044(3) Uiso 0.20 1 d PGU A 3
H3BA H 1.0744 0.6039 0.7803 0.052 Uiso 0.20 1 calc PR A 3
C4B C 1.0845(5) 0.7179(7) 0.8685(14) 0.049(3) Uiso 0.20 1 d PGU A 3
H4BA H 1.1404 0.7136 0.9082 0.059 Uiso 0.20 1 calc PR A 3
C5B C 1.0420(7) 0.7894(6) 0.8864(14) 0.061(4) Uiso 0.20 1 d PGU A 3
H5BA H 1.0688 0.8340 0.9384 0.074 Uiso 0.20 1 calc PR A 3
C6B C 0.9602(7) 0.7958(6) 0.8283(15) 0.051(3) Uiso 0.20 1 d PGU A 3
H6BA H 0.9311 0.8446 0.8405 0.062 Uiso 0.20 1 calc PR A 3
C7 C 0.78159(16) 0.77236(17) 0.7351(3) 0.0303(5) Uani 1 1 d . A .
C8 C 0.70094(16) 0.78084(17) 0.6332(3) 0.0307(5) Uani 1 1 d . . .
C9 C 0.66093(15) 0.92435(17) 0.5828(3) 0.0298(5) Uani 1 1 d . . .
C10 C 0.60534(17) 0.86447(19) 0.7645(3) 0.0374(6) Uani 1 1 d . . .
C11 C 0.57510(18) 0.9399(2) 0.7497(3) 0.0403(7) Uani 1 1 d . . .
C12 C 0.59068(18) 1.05944(19) 0.5821(3) 0.0388(6) Uani 1 1 d . . .
C13 C 0.63736(17) 1.12604(18) 0.6696(3) 0.0345(6) Uani 1 1 d . . .
C14 C 0.69791(19) 1.1107(2) 0.7816(3) 0.0420(7) Uani 1 1 d . . .
C15 C 0.7393(2) 1.1749(2) 0.8637(4) 0.0512(8) Uani 1 1 d . . .
C16 C 0.7197(2) 1.2532(2) 0.8303(4) 0.0499(8) Uani 1 1 d . . .
C17 C 0.65861(19) 1.27277(19) 0.7133(3) 0.0402(7) Uani 1 1 d . . .
C18 C 0.6383(2) 1.3553(2) 0.6758(4) 0.0507(8) Uani 1 1 d . . .
C19 C 0.5789(2) 1.3727(2) 0.5608(4) 0.0552(9) Uani 1 1 d . . .
C20 C 0.5375(2) 1.3104(2) 0.4815(4) 0.0512(8) Uani 1 1 d . . .
C21 C 0.55420(19) 1.2294(2) 0.5149(3) 0.0435(7) Uani 1 1 d . . .
C22 C 0.61605(18) 1.20909(19) 0.6320(3) 0.0366(6) Uani 1 1 d . . .
C23 C 0.8535(3) 1.0380(3) 0.2826(5) 0.0395(11) Uani 0.60 1 d P B 1
H23 H 0.8654 1.0599 0.3787 0.047 Uiso 0.60 1 calc PR B 1
C24 C 0.9017(4) 1.0612(4) 0.1785(7) 0.0518(14) Uani 0.60 1 d P B 1
H24 H 0.9453 1.0986 0.2027 0.062 Uiso 0.60 1 calc PR B 1
C25 C 0.8862(4) 1.0298(4) 0.0411(7) 0.0514(15) Uani 0.60 1 d P B 1
H25 H 0.9175 1.0460 -0.0330 0.062 Uiso 0.60 1 calc PR B 1
C26 C 0.8258(5) 0.9754(8) 0.0123(7) 0.052(3) Uani 0.60 1 d P B 1
H26A H 0.8142 0.9511 -0.0818 0.062 Uiso 0.60 1 calc PR B 1
C27 C 0.7813(6) 0.9557(7) 0.1222(9) 0.041(3) Uani 0.60 1 d P B 1
H27A H 0.7395 0.9161 0.1007 0.049 Uiso 0.60 1 calc PR B 1
Cl1 Cl 0.83518(4) 0.96199(5) 0.60617(8) 0.04193(17) Uani 1 1 d . . .
Cl2 Cl 0.61014(4) 0.92165(5) 0.26173(8) 0.04303(17) Uani 1 1 d . . .
N1 N 0.84232(13) 0.74208(14) 0.6703(3) 0.0333(5) Uani 1 1 d . . .
N2 N 0.65781(13) 0.85500(14) 0.6603(2) 0.0297(5) Uani 1 1 d . . .
N3 N 0.61003(14) 0.97671(15) 0.6371(3) 0.0343(5) Uani 1 1 d . . .
N4 N 0.7916(3) 0.9868(3) 0.2545(5) 0.0284(9) Uani 0.60 1 d P B 1
O1 O 0.78531(12) 0.79003(15) 0.8649(2) 0.0437(5) Uani 1 1 d . . .
Pd1 Pd 0.726047(12) 0.947122(13) 0.42540(2) 0.02965(7) Uani 1 1 d . . .
H1 H 0.8317 0.7378 0.5820 0.050 Uiso 1 1 d . . .
H8A H 0.6689 0.7360 0.6393 0.050 Uiso 1 1 d . . .
H8B H 0.7059 0.7810 0.5398 0.050 Uiso 1 1 d . . .
H10 H 0.5900 0.8261 0.8384 0.050 Uiso 1 1 d . . .
H11 H 0.5376 0.9741 0.8041 0.050 Uiso 1 1 d . . .
H12B H 0.6019 1.0593 0.4760 0.050 Uiso 1 1 d . . .
H12A H 0.5318 1.0692 0.5835 0.050 Uiso 1 1 d . . .
H14 H 0.7130 1.0551 0.8062 0.050 Uiso 1 1 d . . .
H15 H 0.7835 1.1623 0.9458 0.050 Uiso 1 1 d . . .
H16 H 0.7512 1.2965 0.8686 0.050 Uiso 1 1 d . . .
H18 H 0.6692 1.4029 0.7093 0.050 Uiso 1 1 d . . .
H19 H 0.5668 1.4307 0.5454 0.050 Uiso 1 1 d . . .
H20 H 0.4982 1.3276 0.3973 0.050 Uiso 1 1 d . . .
H21 H 0.5307 1.1827 0.4420 0.050 Uiso 1 1 d . . .
N4A N 0.8043(4) 0.9632(4) 0.2595(8) 0.028(2) Uiso 0.40 1 d PG B 2
C23A C 0.8826(4) 0.9942(5) 0.2950(6) 0.063(3) Uiso 0.40 1 d PG B 2
H23A H 0.9032 1.0058 0.3942 0.076 Uiso 0.40 1 calc PR B 2
C24A C 0.9308(4) 1.0083(5) 0.1853(8) 0.082(3) Uiso 0.40 1 d PG B 2
H24A H 0.9844 1.0295 0.2096 0.098 Uiso 0.40 1 calc PR B 2
C25A C 0.9007(5) 0.9914(6) 0.0402(7) 0.063(3) Uiso 0.40 1 d PG B 2
H25A H 0.9336 1.0010 -0.0348 0.075 Uiso 0.40 1 calc PR B 2
C26A C 0.8223(6) 0.9604(8) 0.0047(7) 0.040(4) Uiso 0.40 1 d PG B 2
H26B H 0.8017 0.9488 -0.0945 0.048 Uiso 0.40 1 calc PR B 2
C27A C 0.7741(4) 0.9463(7) 0.1144(9) 0.024(3) Uiso 0.40 1 d PG B 2
H27B H 0.7206 0.9251 0.0901 0.029 Uiso 0.40 1 calc PR B 2

loop_
_atom_site_aniso_label
_atom_site_aniso_U_11
_atom_site_aniso_U_22
_atom_site_aniso_U_33
_atom_site_aniso_U_23
_atom_site_aniso_U_13
_atom_site_aniso_U_12
C1 0.031(5) 0.041(4) 0.040(4) 0.005(4) 0.005(4) 0.001(4)
C2 0.046(4) 0.044(4) 0.069(5) 0.017(4) -0.026(4) -0.008(3)
C3 0.059(5) 0.051(4) 0.069(5) 0.001(4) -0.027(4) 0.019(4)
C4 0.061(6) 0.106(6) 0.084(6) 0.021(6) 0.009(6) 0.038(6)
C5 0.051(5) 0.104(6) 0.101(6) 0.031(5) 0.009(5) -0.001(5)
C6 0.050(5) 0.089(6) 0.089(6) 0.041(5) -0.003(5) -0.005(5)
C1A 0.019(4) 0.047(5) 0.034(4) 0.000(4) -0.003(3) 0.007(4)
C2A 0.042(4) 0.075(5) 0.064(5) -0.008(4) -0.004(4) 0.010(4)
C3A 0.039(4) 0.080(6) 0.086(6) -0.003(5) 0.001(4) 0.018(4)
C4A 0.048(5) 0.115(7) 0.081(6) 0.016(6) -0.004(5) 0.037(5)
C5A 0.083(6) 0.135(7) 0.078(6) 0.014(6) -0.015(5) 0.038(6)
C6A 0.074(6) 0.127(7) 0.069(6) 0.010(6) 0.005(5) 0.029(6)
C7 0.0275(12) 0.0345(13) 0.0287(12) 0.0080(10) 0.0037(10) -0.0001(10)
C8 0.0262(12) 0.0370(14) 0.0286(12) 0.0014(11) 0.0032(10) 0.0005(10)
C9 0.0243(12) 0.0382(14) 0.0266(12) 0.0023(10) 0.0029(9) 0.0009(10)
C10 0.0332(14) 0.0493(17) 0.0323(14) 0.0076(12) 0.0143(11) 0.0011(12)
C11 0.0332(14) 0.0532(18) 0.0374(15) 0.0054(13) 0.0155(12) 0.0052(13)
C12 0.0343(14) 0.0457(16) 0.0360(15) 0.0064(12) 0.0035(12) 0.0106(12)
C13 0.0324(13) 0.0400(15) 0.0333(13) 0.0027(11) 0.0125(11) 0.0081(11)
C14 0.0414(16) 0.0462(17) 0.0384(15) 0.0050(13) 0.0050(13) 0.0113(13)
C15 0.0463(18) 0.062(2) 0.0424(18) 0.0014(16) -0.0047(14) 0.0080(16)
C16 0.0501(19) 0.0526(19) 0.0465(18) -0.0094(15) 0.0048(15) -0.0013(15)
C17 0.0425(16) 0.0431(16) 0.0380(15) -0.0001(13) 0.0161(13) 0.0051(13)
C18 0.060(2) 0.0411(17) 0.056(2) -0.0003(15) 0.0255(17) 0.0056(15)
C19 0.063(2) 0.0479(19) 0.061(2) 0.0131(17) 0.0309(19) 0.0203(17)
C20 0.0474(18) 0.059(2) 0.0492(19) 0.0179(16) 0.0144(15) 0.0214(16)
C21 0.0383(16) 0.0546(19) 0.0387(16) 0.0072(14) 0.0096(13) 0.0125(14)
C22 0.0348(14) 0.0457(16) 0.0311(13) 0.0037(12) 0.0113(11) 0.0104(12)
C23 0.043(3) 0.046(3) 0.031(2) 0.003(2) 0.009(2) -0.019(2)
C24 0.048(3) 0.060(4) 0.051(3) 0.014(3) 0.018(3) -0.018(3)
C25 0.057(4) 0.054(4) 0.049(3) 0.026(3) 0.032(3) 0.012(3)
C26 0.071(6) 0.066(6) 0.021(3) 0.008(2) 0.013(2) 0.022(4)
C27 0.050(4) 0.042(4) 0.030(3) 0.000(2) 0.002(2) 0.003(3)
Cl1 0.0292(3) 0.0640(5) 0.0321(3) -0.0002(3) 0.0020(3) -0.0091(3)
Cl2 0.0315(3) 0.0602(5) 0.0359(4) -0.0047(3) -0.0008(3) -0.0089(3)
N1 0.0275(11) 0.0379(12) 0.0338(12) 0.0009(10) 0.0015(9) 0.0023(9)
N2 0.0241(10) 0.0393(12) 0.0266(10) 0.0045(9) 0.0062(8) 0.0017(9)
N3 0.0271(11) 0.0420(13) 0.0346(12) 0.0046(10) 0.0076(9) 0.0055(10)
N4 0.034(2) 0.026(2) 0.027(2) 0.0024(16) 0.0094(16) 0.0008(19)
O1 0.0345(11) 0.0694(15) 0.0266(10) 0.0058(10) 0.0025(8) 0.0017(10)
Pd1 0.02790(11) 0.03809(12) 0.02350(10) -0.00084(8) 0.00548(7) -0.00672(8)

loop_
_atom_type_symbol
_atom_type_description
_atom_type_scat_dispersion_real
_atom_type_scat_dispersion_imag
_atom_type_scat_source
C C 0.0033 0.0016 'International Tables Vol C Tables 4.2.6.8 and 6.1.1.4'
H H 0.0000 0.0000 'International Tables Vol C Tables 4.2.6.8 and 6.1.1.4'
N N 0.0061 0.0033 'International Tables Vol C Tables 4.2.6.8 and 6.1.1.4'
O O 0.0106 0.0060 'International Tables Vol C Tables 4.2.6.8 and 6.1.1.4'
Cl Cl 0.1484 0.1585 'International Tables Vol C Tables 4.2.6.8 and 6.1.1.4'
Pd Pd -0.9988 1.0072 'International Tables Vol C Tables 4.2.6.8 and 6.1.1.4'

loop_
_geom_angle_atom_site_label_1
_geom_angle_atom_site_label_2
_geom_angle_atom_site_label_3
_geom_angle
C2 C1 C6 120.0
C2 C1 N1 120.0(3)
C6 C1 N1 120.0(3)
C1 C2 C3 120.0
C1 C2 H2A 120.0
C3 C2 H2A 120.0
C4 C3 C2 120.0
C4 C3 H3A 120.0
C2 C3 H3A 120.0
C5 C4 C3 120.0
C5 C4 H4A 120.0
C3 C4 H4A 120.0
C4 C5 C6 120.0
C4 C5 H5A 120.0
C6 C5 H5A 120.0
C5 C6 C1 120.0
C5 C6 H6A 120.0
C1 C6 H6A 120.0
C2A C1A C6A 120.0
C2A C1A N1 113.7(3)
C6A C1A N1 125.9(3)
C1A C2A C3A 120.0
C1A C2A H2AA 120.0
C3A C2A H2AA 120.0
C2A C3A C4A 120.0
C2A C3A H3AA 120.0
C4A C3A H3AA 120.0
C3A C4A C5A 120.0
C3A C4A H4AA 120.0
C5A C4A H4AA 120.0
C6A C5A C4A 120.0
C6A C5A H5AA 120.0
C4A C5A H5AA 120.0
C5A C6A C1A 120.0
C5A C6A H6AA 120.0
C1A C6A H6AA 120.0
C2B C1B C6B 120.0
C2B C1B N1 119.3(7)
C6B C1B N1 119.7(7)
C1B C2B C3B 120.0
C1B C2B H2BA 120.0
C3B C2B H2BA 120.0
C4B C3B C2B 120.0
C4B C3B H3BA 120.0
C2B C3B H3BA 120.0
C3B C4B C5B 120.0
C3B C4B H4BA 120.0
C5B C4B H4BA 120.0
C6B C5B C4B 120.0
C6B C5B H5BA 120.0
C4B C5B H5BA 120.0
C5B C6B C1B 120.0
C5B C6B H6BA 120.0
C1B C6B H6BA 120.0
O1 C7 N1 125.8(3)
O1 C7 C8 120.1(2)
N1 C7 C8 114.0(2)
N2 C8 C7 112.3(2)
N2 C8 H8A 111.2
C7 C8 H8A 110.8
N2 C8 H8B 106.3
C7 C8 H8B 114.3
H8A C8 H8B 101.3
N3 C9 N2 105.7(2)
N3 C9 Pd1 126.1(2)
N2 C9 Pd1 128.2(2)
C11 C10 N2 107.1(2)
C11 C10 H10 122.3
N2 C10 H10 130.6
C10 C11 N3 106.9(2)
C10 C11 H11 134.9
N3 C11 H11 118.1
N3 C12 C13 114.5(2)
N3 C12 H12B 105.6
C13 C12 H12B 111.5
N3 C12 H12A 108.3
C13 C12 H12A 108.0
H12B C12 H12A 108.8
C14 C13 C22 119.3(3)
C14 C13 C12 122.8(3)
C22 C13 C12 117.9(3)
C13 C14 C15 121.3(3)
C13 C14 H14 119.6
C15 C14 H14 119.1
C16 C15 C14 120.1(3)
C16 C15 H15 119.8
C14 C15 H15 120.1
C15 C16 C17 121.1(3)
C15 C16 H16 122.7
C17 C16 H16 115.1
C16 C17 C22 119.2(3)
C16 C17 C18 121.5(3)
C22 C17 C18 119.3(3)
C19 C18 C17 120.3(3)
C19 C18 H18 111.8
C17 C18 H18 126.7
C18 C19 C20 120.3(3)
C18 C19 H19 115.1
C20 C19 H19 124.5
C19 C20 C21 121.6(3)
C19 C20 H20 115.6
C21 C20 H20 122.8
C20 C21 C22 119.7(3)
C20 C21 H21 120.7
C22 C21 H21 118.4
C17 C22 C21 118.8(3)
C17 C22 C13 118.9(3)
C21 C22 C13 122.2(3)
N4 C23 C24 122.9(5)
N4 C23 H23 118.5
C24 C23 H23 118.5
C25 C24 C23 119.3(5)
C25 C24 H24 120.4
C23 C24 H24 120.4
C26 C25 C24 118.6(5)
C26 C25 H25 120.7
C24 C25 H25 120.7
C25 C26 C27 118.3(8)
C25 C26 H26A 120.9
C27 C26 H26A 120.9
N4 C27 C26 125.5(9)
N4 C27 H27A 117.3
C26 C27 H27A 117.3
C7 N1 C1 131.2(3)
C7 N1 C1B 120.1(5)
C7 N1 C1A 125.1(3)
C7 N1 H1 114.1
C1 N1 H1 114.6
C1B N1 H1 125.2
C1A N1 H1 120.3
C9 N2 C10 110.1(2)
C9 N2 C8 124.2(2)
C10 N2 C8 125.6(2)
C9 N3 C11 110.1(2)
C9 N3 C12 125.4(2)
C11 N3 C12 124.4(2)
C27 N4 C23 115.4(5)
C27 N4 Pd1 123.5(5)
C23 N4 Pd1 120.5(3)
C9 Pd1 N4 173.00(16)
C9 Pd1 N4A 174.9(2)
N4 Pd1 N4A 11.8(2)
C9 Pd1 Cl1 86.63(8)
N4 Pd1 Cl1 94.22(13)
N4A Pd1 Cl1 90.68(19)
C9 Pd1 Cl2 87.53(8)
N4 Pd1 Cl2 91.98(12)
N4A Pd1 Cl2 94.90(19)
Cl1 Pd1 Cl2 173.31(3)
C23A N4A C27A 120.0
C23A N4A Pd1 120.7(4)
C27A N4A Pd1 119.2(4)
N4A C23A C24A 120.0
N4A C23A H23A 120.0
C24A C23A H23A 120.0
C25A C24A C23A 120.0
C25A C24A H24A 120.0
C23A C24A H24A 120.0
C24A C25A C26A 120.0
C24A C25A H25A 120.0
C26A C25A H25A 120.0
C27A C26A C25A 120.0
C27A C26A H26B 120.0
C25A C26A H26B 120.0
C26A C27A N4A 120.0
C26A C27A H27B 120.0
N4A C27A H27B 120.0

loop_
_geom_bond_atom_site_label_1
_geom_bond_atom_site_label_2
_geom_bond_distance
C1 C2 1.3900
C1 C6 1.3900
C1 N1 1.392(3)
C2 C3 1.3900
C2 H2A 0.9500
C3 C4 1.3900
C3 H3A 0.9500
C4 C5 1.3900
C4 H4A 0.9500
C5 C6 1.3900
C5 H5A 0.9500
C6 H6A 0.9500
C1A C2A 1.3900
C1A C6A 1.3900
C1A N1 1.446(3)
C2A C3A 1.3900
C2A H2AA 0.9500
C3A C4A 1.3900
C3A H3AA 0.9500
C4A C5A 1.3900
C4A H4AA 0.9500
C5A C6A 1.3900
C5A H5AA 0.9500
C6A H6AA 0.9500
C1B C2B 1.3900
C1B C6B 1.3900
C1B N1 1.425(9)
C2B C3B 1.3900
C2B H2BA 0.9500
C3B C4B 1.3900
C3B H3BA 0.9500
C4B C5B 1.3900
C4B H4BA 0.9500
C5B C6B 1.3900
C5B H5BA 0.9500
C6B H6BA 0.9500
C7 O1 1.224(3)
C7 N1 1.333(3)
C7 C8 1.530(4)
C8 N2 1.450(3)
C8 H8A 0.9134
C8 H8B 0.8758
C9 N3 1.347(3)
C9 N2 1.348(3)
C9 Pd1 1.958(3)
C10 C11 1.335(4)
C10 N2 1.388(3)
C10 H10 0.9859
C11 N3 1.393(4)
C11 H11 1.0183
C12 N3 1.469(4)
C12 C13 1.507(4)
C12 H12B 1.0191
C12 H12A 0.9896
C13 C14 1.360(4)
C13 C22 1.439(4)
C14 C15 1.417(5)
C14 H14 0.9648
C15 C16 1.351(5)
C15 H15 0.9994
C16 C17 1.410(5)
C16 H16 0.9235
C17 C22 1.416(4)
C17 C18 1.426(5)
C18 C19 1.374(6)
C18 H18 0.9613
C19 C20 1.382(6)
C19 H19 0.9795
C20 C21 1.384(5)
C20 H20 0.9834
C21 C22 1.421(4)
C21 H21 1.0583
C23 N4 1.324(6)
C23 C24 1.382(7)
C23 H23 0.9500
C24 C25 1.358(9)
C24 H24 0.9500
C25 C26 1.339(12)
C25 H25 0.9500
C26 C27 1.369(8)
C26 H26A 0.9500
C27 N4 1.312(9)
C27 H27A 0.9500
Cl1 Pd1 2.2966(7)
Cl2 Pd1 2.3105(7)
N1 H1 0.8115
N4 Pd1 2.133(4)
Pd1 N4A 2.150(6)
N4A C23A 1.3900
N4A C27A 1.3900
C23A C24A 1.3900
C23A H23A 0.9500
C24A C25A 1.3900
C24A H24A 0.9500
C25A C26A 1.3900
C25A H25A 0.9500
C26A C27A 1.3900
C26A H26B 0.9500
C27A H27B 0.9500
